data_7057684
loop_
_publ_author_name
'Banerjee, Saikat'
'Patra, Roumi'
'Ghorai, Pravat'
'Brand\~ao, Paula'
'Chowdhury, Sougata Ghosh'
'Karmakar, Parimal'
'Saha, Amrita'

_publ_section_title
;
 Syntheses, crystal structures, DNA binding, DNA cleavage and DFT study of
 Co(iii) complexes involving azo-appended Schiff base ligands
;
_journal_issue 20
_journal_name_full 'New Journal of Chemistry'
_journal_page_first 16571
_journal_paper_doi 10.1039/C8NJ02235F
_journal_volume 42
_journal_year 2018
_chemical_formula_sum 'C42 H56 Cl Co N8 O10'
_chemical_formula_weight 927.32
_space_group_crystal_system monoclinic
_space_group_IT_number 14
_space_group_name_Hall '-P 2ybc'
_space_group_name_H-M_alt 'P 1 21/c 1'
_symmetry_space_group_name_Hall '-P 2ybc'
_symmetry_space_group_name_H-M 'P 1 21/c 1'
_atom_sites_solution_hydrogens geom
_audit_creation_method SHELXL-2016/6
_audit_update_record
;
2017-07-24 deposited with the CCDC.
2018-08-30 downloaded from the CCDC.
;
_cell_angle_alpha 90
_cell_angle_beta 118.955(3)
_cell_angle_gamma 90
_cell_formula_units_Z 2
_cell_length_a 10.2354(9)
_cell_length_b 25.781(3)
_cell_length_c 10.4573(10)
_cell_measurement_reflns_used 490
_cell_measurement_temperature 150(2)
_cell_measurement_theta_max 26.02
_cell_measurement_theta_min 2.98
_cell_volume 2414.5(4)
_computing_structure_refinement 'SHELXL-2016/6 (Sheldrick, 2016)'
_computing_structure_solution 'SHELXT 2014/4 (Sheldrick, 2014)'
_diffrn_ambient_temperature 150(2)
_diffrn_measured_fraction_theta_full 0.997
_diffrn_measured_fraction_theta_max 0.995
_diffrn_measurement_device_type CHAR
_diffrn_measurement_method 'omega and phi scans'
_diffrn_radiation_type MoK\a
_diffrn_radiation_wavelength 0.71073
_diffrn_reflns_av_R_equivalents 0.0386
_diffrn_reflns_av_unetI/netI 0.0190
_diffrn_reflns_Laue_measured_fraction_full 0.997
_diffrn_reflns_Laue_measured_fraction_max 0.995
_diffrn_reflns_limit_h_max 13
_diffrn_reflns_limit_h_min -14
_diffrn_reflns_limit_k_max 35
_diffrn_reflns_limit_k_min -35
_diffrn_reflns_limit_l_max 14
_diffrn_reflns_limit_l_min -14
_diffrn_reflns_number 82070
_diffrn_reflns_point_group_measured_fraction_full 0.997
_diffrn_reflns_point_group_measured_fraction_max 0.995
_diffrn_reflns_theta_full 25.242
_diffrn_reflns_theta_max 29.217
_diffrn_reflns_theta_min 2.407
_diffrn_source 'fine-focus sealed tube'
_exptl_absorpt_coefficient_mu 0.471
_exptl_absorpt_correction_T_max 0.9691
_exptl_absorpt_correction_T_min 0.8248
_exptl_absorpt_correction_type multi-scan
_exptl_absorpt_process_details SADBAS
_exptl_crystal_colour BROWN
_exptl_crystal_density_diffrn 1.276
_exptl_crystal_description BLOCK
_exptl_crystal_F_000 976
_exptl_crystal_size_max 0.380
_exptl_crystal_size_mid 0.100
_exptl_crystal_size_min 0.060
_refine_diff_density_max 1.286
_refine_diff_density_min -0.927
_refine_diff_density_rms 0.090
_refine_ls_extinction_method none
_refine_ls_goodness_of_fit_ref 1.085
_refine_ls_hydrogen_treatment constr
_refine_ls_matrix_type full
_refine_ls_number_parameters 302
_refine_ls_number_reflns 6521
_refine_ls_number_restraints 0
_refine_ls_restrained_S_all 1.085
_refine_ls_R_factor_all 0.0769
_refine_ls_R_factor_gt 0.0677
_refine_ls_shift/su_max 0.000
_refine_ls_shift/su_mean 0.000
_refine_ls_structure_factor_coef Fsqd
_refine_ls_weighting_details 'w=1/[\s^2^(Fo^2^)+(0.0887P)^2^+4.2967P] where P=(Fo^2^+2Fc^2^)/3'
_refine_ls_weighting_scheme calc
_refine_ls_wR_factor_gt 0.1831
_refine_ls_wR_factor_ref 0.1901
_reflns_Friedel_coverage 0.000
_reflns_number_gt 5659
_reflns_number_total 6521
_reflns_threshold_expression 'I > 2\s(I)'
_cod_data_source_file c8nj02235f2.cif
_cod_data_source_block shelx
_cod_depositor_comments
;
The following automatic conversions were performed:

'_exptl_absorpt_correction_type' value 'MULTI-SCAN' changed to
'multi-scan' according to
/home/data/users/saulius/crontab/automatic-downloads/rss-feeds/RSC/lib/dictionaries/cif_core.dic
dictionary named 'cif_core.dic' version 2.4.2 from 2011-04-26.

Automatic conversion script
Id: cif_fix_values 4973 2017-02-22 13:04:09Z antanas 

 Adding full bibliography for 7057683--7057685.cif.
;
_cod_database_code 7057684
_shelx_shelxl_version_number 2016/6
_shelx_space_group_comment
;
The symmetry employed for this shelxl refinement is uniquely defined
by the following loop, which should always be used as a source of
symmetry information in preference to the above space-group names.
They are only intended as comments.
;
_shelx_estimated_absorpt_t_min 0.841
_shelx_estimated_absorpt_t_max 0.972

loop_
_space_group_symop_operation_xyz
'x, y, z'
'-x, y+1/2, -z+1/2'
'-x, -y, -z'
'x, -y-1/2, z-1/2'

loop_
_atom_site_label
_atom_site_type_symbol
_atom_site_fract_x
_atom_site_fract_y
_atom_site_fract_z
_atom_site_U_iso_or_equiv
_atom_site_adp_type
_atom_site_occupancy
_atom_site_site_symmetry_order
_atom_site_calc_flag
_atom_site_refinement_flags_posn
_atom_site_refinement_flags_adp
_atom_site_refinement_flags_occupancy
_atom_site_disorder_assembly
_atom_site_disorder_group
Co Co 0.500000 0.500000 0.000000 0.01800(14) Uani 1 2 d S . P . .
O1 O 0.55822(19) 0.56332(7) 0.10531(19) 0.0220(3) Uani 1 1 d . . . . .
C2 C 0.4770(3) 0.58755(10) 0.1517(3) 0.0228(5) Uani 1 1 d . . . . .
C3 C 0.4938(3) 0.64275(10) 0.1714(3) 0.0265(5) Uani 1 1 d . . . . .
C4 C 0.4126(3) 0.67015(10) 0.2220(3) 0.0290(5) Uani 1 1 d . . . . .
H4 H 0.424972 0.706627 0.234988 0.035 Uiso 1 1 calc R U . . .
C5 C 0.3110(3) 0.64413(11) 0.2545(3) 0.0289(5) Uani 1 1 d . . . . .
C6 C 0.2909(3) 0.59160(11) 0.2349(3) 0.0277(5) Uani 1 1 d . . . . .
H6 H 0.221891 0.574425 0.256681 0.033 Uiso 1 1 calc R U . . .
C7 C 0.3725(3) 0.56306(10) 0.1824(3) 0.0248(5) Uani 1 1 d . . . . .
O2 O 0.5930(2) 0.66389(8) 0.1341(3) 0.0350(5) Uani 1 1 d . . . . .
C9 C 0.6046(4) 0.71909(12) 0.1401(5) 0.0461(8) Uani 1 1 d . . . . .
H9A H 0.506090 0.734319 0.077370 0.055 Uiso 1 1 calc R U . . .
H9B H 0.674110 0.730126 0.105934 0.055 Uiso 1 1 calc R U . . .
H9C H 0.641550 0.730739 0.240971 0.055 Uiso 1 1 calc R U . . .
N4 N 0.2215(3) 0.66916(9) 0.3067(3) 0.0306(5) Uani 1 1 d . . . . .
N3 N 0.2388(3) 0.71711(10) 0.3173(3) 0.0325(5) Uani 1 1 d . . . . .
C12 C 0.1460(3) 0.74234(12) 0.3662(3) 0.0311(6) Uani 1 1 d . . . . .
C13 C 0.1468(4) 0.79550(12) 0.3606(4) 0.0377(6) Uani 1 1 d . . . . .
H13 H 0.205263 0.812539 0.325137 0.045 Uiso 1 1 calc R U . . .
C14 C 0.0628(4) 0.82453(13) 0.4064(4) 0.0410(7) Uani 1 1 d . . . . .
H14 H 0.064223 0.861310 0.401779 0.049 Uiso 1 1 calc R U . . .
C15 C -0.0227(3) 0.80060(13) 0.4586(3) 0.0352(6) Uani 1 1 d . . . . .
C16 C -0.0226(3) 0.74690(13) 0.4647(4) 0.0379(7) Uani 1 1 d . . . . .
H16 H -0.080050 0.729954 0.501402 0.046 Uiso 1 1 calc R U . . .
C17 C 0.0602(4) 0.71734(12) 0.4180(4) 0.0373(6) Uani 1 1 d . . . . .
H17 H 0.058277 0.680539 0.421420 0.045 Uiso 1 1 calc R U . . .
C18 C -0.1118(4) 0.83227(16) 0.5099(4) 0.0502(9) Uani 1 1 d . . . . .
H18A H -0.099613 0.869208 0.496208 0.060 Uiso 1 1 calc R U . . .
H18B H -0.076279 0.825368 0.613750 0.060 Uiso 1 1 calc R U . . .
H18C H -0.217541 0.822869 0.453297 0.060 Uiso 1 1 calc R U . . .
C19 C 0.3587(3) 0.50762(10) 0.1770(3) 0.0250(5) Uani 1 1 d . . . . .
H19 H 0.307330 0.492290 0.222608 0.030 Uiso 1 1 calc R U . . .
N1 N 0.4107(2) 0.47708(8) 0.1149(2) 0.0219(4) Uani 1 1 d . . . . .
C21 C 0.4178(3) 0.42162(10) 0.1489(3) 0.0265(5) Uani 1 1 d . . . . .
H21A H 0.384985 0.401092 0.058394 0.032 Uiso 1 1 calc R U . . .
H21B H 0.349739 0.413870 0.188675 0.032 Uiso 1 1 calc R U . . .
C22 C 0.5787(3) 0.40629(11) 0.2615(3) 0.0291(5) Uani 1 1 d . . . . .
C23 C 0.6298(4) 0.43589(15) 0.4042(3) 0.0416(7) Uani 1 1 d . . . . .
H23A H 0.728141 0.423173 0.477391 0.050 Uiso 1 1 calc R U . . .
H23B H 0.557865 0.430537 0.439410 0.050 Uiso 1 1 calc R U . . .
H23C H 0.636310 0.472963 0.387329 0.050 Uiso 1 1 calc R U . . .
C24 C 0.5763(4) 0.34768(13) 0.2875(4) 0.0438(8) Uani 1 1 d . . . . .
H24A H 0.677373 0.335919 0.356722 0.053 Uiso 1 1 calc R U . . .
H24B H 0.540834 0.329168 0.194716 0.053 Uiso 1 1 calc R U . . .
H24C H 0.509301 0.340607 0.327745 0.053 Uiso 1 1 calc R U . . .
C25 C 0.6865(3) 0.41545(10) 0.2006(3) 0.0261(5) Uani 1 1 d . . . . .
H25A H 0.788783 0.406395 0.277267 0.031 Uiso 1 1 calc R U . . .
H25B H 0.659512 0.391571 0.117354 0.031 Uiso 1 1 calc R U . . .
N2 N 0.6880(2) 0.46928(8) 0.1507(2) 0.0224(4) Uani 1 1 d . . . . .
H26A H 0.754619 0.470303 0.116601 0.027 Uiso 1 1 calc R U . . .
H26B H 0.724269 0.490258 0.230609 0.027 Uiso 1 1 calc R U . . .
O200 O 1.1197(4) 0.46792(14) 0.5767(5) 0.0969(15) Uani 1 1 d . . . . .
O100 O 1.2087(7) 0.4333(2) 0.3764(7) 0.1296(19) Uani 1 1 d . . . . .
C100 C 1.2503(7) 0.3785(3) 0.4222(6) 0.0639(19) Uani 0.735(11) 1 d . . P A 1
H10A H 1.237303 0.357882 0.338135 0.077 Uiso 0.735(11) 1 calc R U P A 1
H10B H 1.186080 0.364617 0.459533 0.077 Uiso 0.735(11) 1 calc R U P A 1
H10C H 1.354798 0.376888 0.499160 0.077 Uiso 0.735(11) 1 calc R U P A 1
C101 C 1.1118(17) 0.4057(8) 0.4066(16) 0.059(5) Uani 0.265(11) 1 d . . P A 2
H10D H 1.114167 0.369051 0.383076 0.071 Uiso 0.265(11) 1 calc R U P A 2
H10E H 1.010385 0.419268 0.347777 0.071 Uiso 0.265(11) 1 calc R U P A 2
H10F H 1.141976 0.409153 0.510614 0.071 Uiso 0.265(11) 1 calc R U P A 2
O300 O 0.9092(7) 0.5797(2) 0.3084(12) 0.205(4) Uani 1 1 d . . . B 2
Cl Cl 0.9874(3) 0.47638(13) 0.1297(3) 0.0804(8) Uani 0.5 1 d . . P . .

loop_
_atom_site_aniso_label
_atom_site_aniso_U_11
_atom_site_aniso_U_22
_atom_site_aniso_U_33
_atom_site_aniso_U_23
_atom_site_aniso_U_13
_atom_site_aniso_U_12
Co 0.0168(2) 0.0194(2) 0.0183(2) -0.00078(16) 0.00888(16) -0.00055(15)
O1 0.0195(8) 0.0217(8) 0.0241(8) -0.0048(6) 0.0099(7) -0.0012(6)
C2 0.0209(10) 0.0268(12) 0.0166(10) -0.0029(8) 0.0060(8) 0.0010(9)
C3 0.0250(11) 0.0249(12) 0.0274(12) -0.0029(9) 0.0110(10) 0.0005(9)
C4 0.0311(13) 0.0237(12) 0.0269(12) -0.0060(9) 0.0098(10) 0.0024(10)
C5 0.0303(13) 0.0333(13) 0.0232(12) -0.0023(10) 0.0130(10) 0.0054(10)
C6 0.0311(13) 0.0306(13) 0.0244(12) -0.0006(10) 0.0158(10) 0.0033(10)
C7 0.0260(11) 0.0281(12) 0.0211(11) -0.0025(9) 0.0119(9) 0.0021(9)
O2 0.0368(11) 0.0214(9) 0.0521(13) -0.0060(8) 0.0257(10) -0.0035(8)
C9 0.0484(18) 0.0246(14) 0.074(2) -0.0083(14) 0.0367(18) -0.0075(13)
N4 0.0346(12) 0.0294(11) 0.0273(11) -0.0015(9) 0.0145(10) 0.0015(9)
N3 0.0346(12) 0.0313(12) 0.0311(12) -0.0049(9) 0.0155(10) -0.0005(9)
C12 0.0282(12) 0.0355(14) 0.0272(12) -0.0062(10) 0.0115(10) 0.0036(10)
C13 0.0389(15) 0.0365(15) 0.0413(16) -0.0048(12) 0.0225(13) 0.0001(12)
C14 0.0414(16) 0.0330(15) 0.0459(18) -0.0071(13) 0.0191(14) 0.0056(12)
C15 0.0261(13) 0.0434(16) 0.0294(13) -0.0047(12) 0.0081(11) 0.0108(11)
C16 0.0345(15) 0.0452(17) 0.0369(15) 0.0011(13) 0.0194(13) 0.0069(12)
C17 0.0395(15) 0.0310(14) 0.0409(16) -0.0004(12) 0.0192(13) 0.0059(12)
C18 0.0404(17) 0.058(2) 0.052(2) -0.0034(17) 0.0228(16) 0.0218(16)
C19 0.0245(11) 0.0280(12) 0.0243(11) 0.0006(9) 0.0133(10) -0.0004(9)
N1 0.0204(9) 0.0242(10) 0.0212(9) 0.0009(8) 0.0102(8) -0.0019(8)
C21 0.0271(12) 0.0249(12) 0.0298(12) 0.0014(10) 0.0157(10) -0.0025(9)
C22 0.0326(13) 0.0282(13) 0.0283(13) 0.0071(10) 0.0161(11) 0.0037(10)
C23 0.0419(16) 0.058(2) 0.0239(13) 0.0067(13) 0.0152(12) 0.0083(14)
C24 0.0505(19) 0.0348(16) 0.0524(19) 0.0205(14) 0.0299(16) 0.0099(14)
C25 0.0254(11) 0.0242(12) 0.0249(11) 0.0029(9) 0.0092(10) 0.0032(9)
N2 0.0188(9) 0.0235(10) 0.0226(9) -0.0003(8) 0.0082(8) 0.0002(7)
O200 0.0568(19) 0.065(2) 0.108(3) -0.041(2) -0.0081(19) 0.0005(16)
O100 0.120(4) 0.128(5) 0.151(5) -0.022(4) 0.074(4) -0.024(4)
C100 0.061(4) 0.079(4) 0.045(3) 0.008(3) 0.020(3) 0.012(3)
C101 0.046(8) 0.092(13) 0.040(7) -0.012(7) 0.022(6) 0.003(8)
O300 0.094(4) 0.114(5) 0.370(12) -0.075(6) 0.083(6) -0.053(3)
Cl 0.0642(13) 0.118(2) 0.0755(15) 0.0328(15) 0.0464(13) 0.0231(14)

loop_
_atom_type_symbol
_atom_type_description
_atom_type_scat_dispersion_real
_atom_type_scat_dispersion_imag
_atom_type_scat_source
C C 0.0033 0.0016 'International Tables Vol C Tables 4.2.6.8 and 6.1.1.4'
H H 0.0000 0.0000 'International Tables Vol C Tables 4.2.6.8 and 6.1.1.4'
N N 0.0061 0.0033 'International Tables Vol C Tables 4.2.6.8 and 6.1.1.4'
O O 0.0106 0.0060 'International Tables Vol C Tables 4.2.6.8 and 6.1.1.4'
Co Co 0.3494 0.9721 'International Tables Vol C Tables 4.2.6.8 and 6.1.1.4'
Cl Cl 0.1484 0.1585 'International Tables Vol C Tables 4.2.6.8 and 6.1.1.4'

loop_
_geom_angle_atom_site_label_1
_geom_angle_atom_site_label_2
_geom_angle_atom_site_label_3
_geom_angle
_geom_angle_site_symmetry_1
_geom_angle_site_symmetry_3
O1 Co O1 180.0 . 3_665
O1 Co N1 89.28(8) . 3_665
O1 Co N1 90.72(8) 3_665 3_665
O1 Co N1 90.72(8) . .
O1 Co N1 89.28(8) 3_665 .
N1 Co N1 180.0 3_665 .
O1 Co N2 88.33(8) . .
O1 Co N2 91.67(8) 3_665 .
N1 Co N2 92.73(9) 3_665 .
N1 Co N2 87.27(9) . .
O1 Co N2 91.67(8) . 3_665
O1 Co N2 88.33(8) 3_665 3_665
N1 Co N2 87.27(9) 3_665 3_665
N1 Co N2 92.73(9) . 3_665
N2 Co N2 180.0 . 3_665
C2 O1 Co 123.34(15) . .
O1 C2 C7 124.1(2) . .
O1 C2 C3 118.3(2) . .
C7 C2 C3 117.6(2) . .
O2 C3 C4 125.2(2) . .
O2 C3 C2 114.1(2) . .
C4 C3 C2 120.7(2) . .
C3 C4 C5 120.1(2) . .
C3 C4 H4 119.9 . .
C5 C4 H4 119.9 . .
C6 C5 C4 120.6(2) . .
C6 C5 N4 115.2(2) . .
C4 C5 N4 124.2(2) . .
C5 C6 C7 120.0(3) . .
C5 C6 H6 120.0 . .
C7 C6 H6 120.0 . .
C2 C7 C6 121.0(2) . .
C2 C7 C19 120.7(2) . .
C6 C7 C19 118.0(2) . .
C3 O2 C9 116.3(2) . .
O2 C9 H9A 109.5 . .
O2 C9 H9B 109.5 . .
H9A C9 H9B 109.5 . .
O2 C9 H9C 109.5 . .
H9A C9 H9C 109.5 . .
H9B C9 H9C 109.5 . .
N3 N4 C5 113.1(2) . .
N4 N3 C12 113.0(2) . .
C13 C12 C17 119.8(3) . .
C13 C12 N3 114.7(3) . .
C17 C12 N3 125.4(3) . .
C12 C13 C14 120.4(3) . .
C12 C13 H13 119.8 . .
C14 C13 H13 119.8 . .
C15 C14 C13 120.8(3) . .
C15 C14 H14 119.6 . .
C13 C14 H14 119.6 . .
C14 C15 C16 118.6(3) . .
C14 C15 C18 120.6(3) . .
C16 C15 C18 120.9(3) . .
C15 C16 C17 121.2(3) . .
C15 C16 H16 119.4 . .
C17 C16 H16 119.4 . .
C12 C17 C16 119.2(3) . .
C12 C17 H17 120.4 . .
C16 C17 H17 120.4 . .
C15 C18 H18A 109.5 . .
C15 C18 H18B 109.5 . .
H18A C18 H18B 109.5 . .
C15 C18 H18C 109.5 . .
H18A C18 H18C 109.5 . .
H18B C18 H18C 109.5 . .
N1 C19 C7 124.9(2) . .
N1 C19 H19 117.6 . .
C7 C19 H19 117.6 . .
C19 N1 C21 117.3(2) . .
C19 N1 Co 124.40(18) . .
C21 N1 Co 117.91(16) . .
N1 C21 C22 110.2(2) . .
N1 C21 H21A 109.6 . .
C22 C21 H21A 109.6 . .
N1 C21 H21B 109.6 . .
C22 C21 H21B 109.6 . .
H21A C21 H21B 108.1 . .
C23 C22 C25 110.7(2) . .
C23 C22 C24 110.2(3) . .
C25 C22 C24 107.5(2) . .
C23 C22 C21 110.7(2) . .
C25 C22 C21 111.1(2) . .
C24 C22 C21 106.5(2) . .
C22 C23 H23A 109.5 . .
C22 C23 H23B 109.5 . .
H23A C23 H23B 109.5 . .
C22 C23 H23C 109.5 . .
H23A C23 H23C 109.5 . .
H23B C23 H23C 109.5 . .
C22 C24 H24A 109.5 . .
C22 C24 H24B 109.5 . .
H24A C24 H24B 109.5 . .
C22 C24 H24C 109.5 . .
H24A C24 H24C 109.5 . .
H24B C24 H24C 109.5 . .
N2 C25 C22 114.9(2) . .
N2 C25 H25A 108.5 . .
C22 C25 H25A 108.5 . .
N2 C25 H25B 108.5 . .
C22 C25 H25B 108.5 . .
H25A C25 H25B 107.5 . .
C25 N2 Co 118.99(15) . .
C25 N2 H26A 107.6 . .
Co N2 H26A 107.6 . .
C25 N2 H26B 107.6 . .
Co N2 H26B 107.6 . .
H26A N2 H26B 107.0 . .
O100 C100 H10A 109.5 . .
O100 C100 H10B 109.5 . .
H10A C100 H10B 109.5 . .
O100 C100 H10C 109.5 . .
H10A C100 H10C 109.5 . .
H10B C100 H10C 109.5 . .
O100 C101 H10D 109.5 . .
O100 C101 H10E 109.5 . .
H10D C101 H10E 109.5 . .
O100 C101 H10F 109.5 . .
H10D C101 H10F 109.5 . .
H10E C101 H10F 109.5 . .

loop_
_geom_bond_atom_site_label_1
_geom_bond_atom_site_label_2
_geom_bond_distance
_geom_bond_site_symmetry_2
Co O1 1.8967(17) .
Co O1 1.8968(17) 3_665
Co N1 1.922(2) 3_665
Co N1 1.922(2) .
Co N2 1.969(2) .
Co N2 1.969(2) 3_665
O1 C2 1.306(3) .
C2 C7 1.407(4) .
C2 C3 1.436(4) .
C3 O2 1.364(3) .
C3 C4 1.377(4) .
C4 C5 1.410(4) .
C4 H4 0.9500 .
C5 C6 1.370(4) .
C5 N4 1.427(3) .
C6 C7 1.409(3) .
C6 H6 0.9500 .
C7 C19 1.435(4) .
O2 C9 1.427(3) .
C9 H9A 0.9800 .
C9 H9B 0.9800 .
C9 H9C 0.9800 .
N4 N3 1.246(3) .
N3 C12 1.435(4) .
C12 C13 1.372(4) .
C12 C17 1.392(4) .
C13 C14 1.388(4) .
C13 H13 0.9500 .
C14 C15 1.381(5) .
C14 H14 0.9500 .
C15 C16 1.386(5) .
C15 C18 1.504(4) .
C16 C17 1.392(4) .
C16 H16 0.9500 .
C17 H17 0.9500 .
C18 H18A 0.9800 .
C18 H18B 0.9800 .
C18 H18C 0.9800 .
C19 N1 1.288(3) .
C19 H19 0.9500 .
N1 C21 1.466(3) .
C21 C22 1.542(4) .
C21 H21A 0.9900 .
C21 H21B 0.9900 .
C22 C23 1.525(4) .
C22 C25 1.536(4) .
C22 C24 1.538(4) .
C23 H23A 0.9800 .
C23 H23B 0.9800 .
C23 H23C 0.9800 .
C24 H24A 0.9800 .
C24 H24B 0.9800 .
C24 H24C 0.9800 .
C25 N2 1.485(3) .
C25 H25A 0.9900 .
C25 H25B 0.9900 .
N2 H26A 0.9100 .
N2 H26B 0.9100 .
O100 C101 1.376(17) .
O100 C100 1.487(8) .
C100 H10A 0.9800 .
C100 H10B 0.9800 .
C100 H10C 0.9800 .
C101 H10D 0.9800 .
C101 H10E 0.9800 .
C101 H10F 0.9800 .
